data_7123360
loop_
_publ_author_name
'Murrie, Mark'
'Canaj, Angelos'
'Singh, Mukesh Kumar'
'Reginc\'os Mart\'i, Emma'
'Damjanovic, Marko'
'Wilson, Claire'
'Cespedes, Oscar'
'Wernsdorfer, Wolfgang'
'Rajaraman, Gopalan'

_publ_section_title
;
 Boosting axiality in stable high-coordinate Dy(III) single-molecule
 magnets
;
_journal_name_full 'Chemical Communications'
_journal_paper_doi 10.1039/C9CC00965E
_journal_year 2019
_chemical_absolute_configuration ad
_chemical_formula_moiety 'C32 H40 Dy F N8, 2(C F3 O3 S), H2 O'
_chemical_formula_sum 'C34 H42 Dy F7 N8 O7 S2'
_chemical_formula_weight 1034.37
_space_group_crystal_system orthorhombic
_space_group_IT_number 18
_space_group_name_Hall 'P 2 2ab'
_space_group_name_H-M_alt 'P 21 21 2'
_symmetry_space_group_name_Hall 'P 2 2ab'
_symmetry_space_group_name_H-M 'P 21 21 2'
_atom_sites_solution_hydrogens mixed
_atom_sites_solution_primary dual
_audit_creation_date 2018-07-25
_audit_creation_method
;
Olex2 1.2
(compiled 2018.05.29 svn.r3508 for OlexSys, GUI svn.r5506)
;
_audit_update_record
;
2019-01-09 deposited with the CCDC.    2019-04-29 downloaded from the CCDC.
;
_cell_angle_alpha 90
_cell_angle_beta 90
_cell_angle_gamma 90
_cell_formula_units_Z 2
_cell_length_a 11.3416(5)
_cell_length_b 21.5398(8)
_cell_length_c 7.7573(3)
_cell_measurement_reflns_used 9888
_cell_measurement_temperature 150(2)
_cell_measurement_theta_max 27.47
_cell_measurement_theta_min 2.63
_cell_volume 1895.08(13)
_computing_cell_refinement 'SAINT V8.37A (Bruker-AXS, 2016)'
_computing_data_collection 'APEX3 Ver. 2016.9-0 (Bruker-AXS, 2016)'
_computing_data_reduction 'APEX3 Ver. 2016.9-0 (Bruker-AXS, 2016)'
_computing_molecular_graphics 'Olex2 (Dolomanov et al., 2009)'
_computing_publication_material 'Olex2 (Dolomanov et al., 2009)'
_computing_structure_refinement 'XL (Sheldrick, 2008)'
_computing_structure_solution 'XT (Sheldrick, 2015)'
_diffrn_ambient_temperature 150
_diffrn_detector 'charge integrating pixel array detector'
_diffrn_detector_area_resol_mean 7.4074
_diffrn_detector_type 'Bruker PHOTON II'
_diffrn_measured_fraction_theta_full 0.998
_diffrn_measured_fraction_theta_max 0.999
_diffrn_measurement_device 'four-circle diffractometer'
_diffrn_measurement_device_type 'Bruker D8 VENTURE'
_diffrn_measurement_method '\f and \w scans'
_diffrn_radiation_collimation 'focusing mirrors'
_diffrn_radiation_monochromator 'multilayer mirror optics'
_diffrn_radiation_type MoK\a
_diffrn_radiation_wavelength 0.71073
_diffrn_reflns_av_R_equivalents 0.0337
_diffrn_reflns_av_unetI/netI 0.0379
_diffrn_reflns_Laue_measured_fraction_full 0.998
_diffrn_reflns_Laue_measured_fraction_max 0.999
_diffrn_reflns_limit_h_max 11
_diffrn_reflns_limit_h_min -14
_diffrn_reflns_limit_k_max 27
_diffrn_reflns_limit_k_min -23
_diffrn_reflns_limit_l_max 10
_diffrn_reflns_limit_l_min -7
_diffrn_reflns_number 14716
_diffrn_reflns_point_group_measured_fraction_full 0.999
_diffrn_reflns_point_group_measured_fraction_max 0.999
_diffrn_reflns_theta_full 25.242
_diffrn_reflns_theta_max 27.479
_diffrn_reflns_theta_min 2.608
_diffrn_source 'microfocus sealed tube'
_diffrn_source_type 'INCOATEC I\ms 3.0'
_diffrn_standards_number 0
_exptl_absorpt_coefficient_mu 2.177
_exptl_absorpt_correction_T_max 0.7456
_exptl_absorpt_correction_T_min 0.6132
_exptl_absorpt_correction_type multi-scan
_exptl_absorpt_process_details
'SADABS-2016/2 (Bruker,2016/2) was used for absorption correction. wR2(int) was 0.0960 before and 0.0596 after correction. The Ratio of minimum to maximum transmission is 0.8224. The \l/2 correction factor is Not present.'
_exptl_crystal_colour colourless
_exptl_crystal_density_diffrn 1.813
_exptl_crystal_description prism
_exptl_crystal_F_000 1038
_exptl_crystal_size_max 0.1
_exptl_crystal_size_mid 0.1
_exptl_crystal_size_min 0.06
_refine_diff_density_max 0.759
_refine_diff_density_min -0.597
_refine_diff_density_rms 0.073
_refine_ls_abs_structure_details
;
 Refined as an inversion twin.
;
_refine_ls_abs_structure_Flack 0.124(10)
_refine_ls_extinction_method none
_refine_ls_goodness_of_fit_ref 1.014
_refine_ls_hydrogen_treatment mixed
_refine_ls_matrix_type full
_refine_ls_number_parameters 277
_refine_ls_number_reflns 4322
_refine_ls_number_restraints 2
_refine_ls_restrained_S_all 1.014
_refine_ls_R_factor_all 0.0227
_refine_ls_R_factor_gt 0.0212
_refine_ls_shift/su_max 0.001
_refine_ls_shift/su_mean 0.000
_refine_ls_structure_factor_coef Fsqd
_refine_ls_weighting_details 'w=1/[\s^2^(Fo^2^)+(0.0157P)^2^+0.7559P] where P=(Fo^2^+2Fc^2^)/3'
_refine_ls_weighting_scheme calc
_refine_ls_wR_factor_gt 0.0477
_refine_ls_wR_factor_ref 0.0485
_reflns_Friedel_coverage 0.745
_reflns_Friedel_fraction_full 1.000
_reflns_Friedel_fraction_max 1.000
_reflns_number_gt 4160
_reflns_number_total 4322
_reflns_threshold_expression 'I > 2\s(I)'
_cod_data_source_file c9cc00965e2.cif
_cod_data_source_block 1
_cod_database_code 7123360
_shelx_shelxl_version_number 2016/6
_shelx_space_group_comment
;
The symmetry employed for this shelxl refinement is uniquely defined
by the following loop, which should always be used as a source of
symmetry information in preference to the above space-group names.
They are only intended as comments.
;
_shelx_estimated_absorpt_t_max 0.880
_shelx_estimated_absorpt_t_min 0.812
_olex2_refinement_description
;
1. Twinned data refinement
 Scales: 0.876(10)
 0.124(10)
2. Fixed Uiso
 At 1.2 times of:
  All C(H) groups, All C(H,H) groups
3. Restrained distances
 O1W-H1W = O1W-H1W_$1
 0.85 with sigma of 0.02
4. Others
 Fixed Sof: O1W(0.5)
5.a Secondary CH2 refined with riding coordinates:
 C8(H8A,H8B), C6(H6A,H6B), C11(H11A,H11B), C7(H7A,H7B), C10(H10A,H10B), C9(H9A,
 H9B)
5.b Aromatic/amide H refined with riding coordinates:
 C16(H16), C1(H1), C3(H3), C2(H2), C15(H15), C4(H4), C14(H14), C13(H13)
;
_olex2_submission_special_instructions 'No special instructions were received'

loop_
_space_group_symop_operation_xyz
'x, y, z'
'-x, -y, z'
'-x+1/2, y+1/2, -z'
'x+1/2, -y+1/2, -z'

loop_
_atom_site_label
_atom_site_type_symbol
_atom_site_fract_x
_atom_site_fract_y
_atom_site_fract_z
_atom_site_U_iso_or_equiv
_atom_site_adp_type
_atom_site_occupancy
_atom_site_site_symmetry_order
_atom_site_calc_flag
_atom_site_refinement_flags_posn
_atom_site_refinement_flags_adp
_atom_site_refinement_flags_occupancy
Dy1 Dy 0.500000 0.500000 0.90757(2) 0.01238(6) Uani 1 2 d S T P
S1C S -0.01698(11) 0.67446(4) 0.54272(13) 0.0231(3) Uani 1 1 d . . .
F3C F 0.1939(2) 0.71444(13) 0.6221(4) 0.0408(7) Uani 1 1 d . . .
O3C O -0.0006(4) 0.70516(12) 0.3804(3) 0.0368(7) Uani 1 1 d . . .
O1C O -0.1285(3) 0.68298(17) 0.6227(5) 0.0423(9) Uani 1 1 d . . .
C8 C 0.3167(4) 0.5778(2) 0.6153(7) 0.0207(10) Uani 1 1 d . . .
H8A H 0.288206 0.607945 0.702206 0.025 Uiso 1 1 calc R . .
H8B H 0.261506 0.578824 0.516431 0.025 Uiso 1 1 calc R . .
C16 C 0.3134(4) 0.5970(2) 1.1266(7) 0.0222(14) Uani 1 1 d . . .
H16 H 0.294369 0.558209 1.177621 0.027 Uiso 1 1 calc R . .
N2 N 0.3165(3) 0.51450(12) 0.6919(4) 0.0163(7) Uani 1 1 d . . .
O2C O 0.0279(3) 0.61203(13) 0.5469(5) 0.0423(10) Uani 1 1 d . . .
C1 C 0.3128(4) 0.4044(2) 1.1277(7) 0.0190(14) Uani 1 1 d . . .
H1 H 0.385233 0.397438 1.186182 0.023 Uiso 1 1 calc R . .
N1 N 0.5270(3) 0.59649(13) 0.6953(4) 0.0181(8) Uani 1 1 d . . .
C5 C 0.2071(3) 0.45619(16) 0.9199(5) 0.0153(7) Uani 1 1 d . . .
C3 C 0.1096(4) 0.38125(18) 1.0942(6) 0.0236(9) Uani 1 1 d . . .
H3 H 0.040549 0.359132 1.126354 0.028 Uiso 1 1 calc R . .
N4 N 0.3955(3) 0.59823(14) 1.0012(4) 0.0190(7) Uani 1 1 d . . .
C12 C 0.4214(4) 0.65310(17) 0.9306(5) 0.0189(8) Uani 1 1 d . . .
C6 C 0.2045(3) 0.5069(2) 0.7870(5) 0.0189(8) Uani 1 1 d . . .
H6A H 0.140792 0.497955 0.703415 0.023 Uiso 1 1 calc R . .
H6B H 0.185130 0.546614 0.844821 0.023 Uiso 1 1 calc R . .
C11 C 0.5184(4) 0.65454(15) 0.7980(5) 0.0214(10) Uani 1 1 d . . .
H11A H 0.504495 0.689834 0.718813 0.026 Uiso 1 1 calc R . .
H11B H 0.594489 0.661795 0.857083 0.026 Uiso 1 1 calc R . .
F2C F 0.0545(2) 0.77606(12) 0.6954(4) 0.0400(7) Uani 1 1 d . . .
C2 C 0.2148(4) 0.3707(2) 1.1782(6) 0.0211(10) Uani 1 1 d . . .
H2 H 0.219890 0.340955 1.268378 0.025 Uiso 1 1 calc R . .
F1C F 0.0855(3) 0.69271(16) 0.8403(4) 0.0591(10) Uani 1 1 d . . .
C7 C 0.3227(4) 0.46824(18) 0.5498(5) 0.0225(9) Uani 1 1 d . . .
H7A H 0.381936 0.482136 0.464343 0.027 Uiso 1 1 calc R . .
H7B H 0.245292 0.466429 0.491030 0.027 Uiso 1 1 calc R . .
C10 C 0.6452(4) 0.59568(19) 0.6115(7) 0.0208(10) Uani 1 1 d . . .
H10A H 0.705217 0.610191 0.694882 0.025 Uiso 1 1 calc R . .
H10B H 0.645101 0.624658 0.512457 0.025 Uiso 1 1 calc R . .
C15 C 0.2559(4) 0.6489(2) 1.1844(7) 0.0291(11) Uani 1 1 d . . .
H15 H 0.197385 0.645978 1.271745 0.035 Uiso 1 1 calc R . .
N3 N 0.3105(3) 0.44660(14) 1.0001(4) 0.0172(7) Uani 1 1 d . . .
C9 C 0.4372(4) 0.59704(19) 0.5550(5) 0.0219(9) Uani 1 1 d . . .
H9A H 0.463013 0.568624 0.462072 0.026 Uiso 1 1 calc R . .
H9B H 0.432563 0.639391 0.505884 0.026 Uiso 1 1 calc R . .
C1C C 0.0841(4) 0.7165(2) 0.6821(6) 0.0274(10) Uani 1 1 d . . .
C4 C 0.1059(4) 0.42439(18) 0.9630(5) 0.0216(9) Uani 1 1 d . . .
H4 H 0.034417 0.432094 0.902948 0.026 Uiso 1 1 calc R . .
C14 C 0.2850(4) 0.7059(2) 1.1124(6) 0.0319(11) Uani 1 1 d . . .
H14 H 0.248207 0.742919 1.151343 0.038 Uiso 1 1 calc R . .
C13 C 0.3679(4) 0.70767(19) 0.9841(6) 0.0286(10) Uani 1 1 d . . .
H13 H 0.388648 0.746074 0.932022 0.034 Uiso 1 1 calc R . .
F1 F 0.500000 0.500000 1.1812(3) 0.0165(5) Uani 1 2 d S T P
O1W O 0.0488(9) 0.5040(7) 0.3406(11) 0.071(3) Uani 0.5 1 d D . .
H1W H -0.006(3) 0.527(2) 0.379(9) 0.12(3) Uiso 1 1 d D . .

loop_
_atom_site_aniso_label
_atom_site_aniso_U_11
_atom_site_aniso_U_22
_atom_site_aniso_U_33
_atom_site_aniso_U_23
_atom_site_aniso_U_13
_atom_site_aniso_U_12
Dy1 0.01250(11) 0.01343(9) 0.01122(10) 0.000 0.000 -0.00006(14)
S1C 0.0233(7) 0.0208(4) 0.0251(4) 0.0011(3) -0.0053(5) -0.0040(4)
F3C 0.0188(14) 0.0452(15) 0.058(2) -0.0030(15) -0.0035(14) -0.0035(12)
O3C 0.0542(19) 0.0328(13) 0.0233(13) 0.0035(11) -0.011(3) -0.012(2)
O1C 0.0205(17) 0.057(2) 0.050(2) -0.0073(19) 0.0029(17) -0.0110(16)
C8 0.016(2) 0.026(2) 0.020(2) 0.0103(19) -0.004(2) 0.0017(17)
C16 0.030(3) 0.024(3) 0.012(4) 0.000(2) -0.004(3) 0.003(2)
N2 0.0153(15) 0.020(2) 0.0139(14) 0.0024(11) -0.0002(12) 0.0003(11)
O2C 0.047(3) 0.0204(14) 0.060(2) 0.0012(14) -0.0119(18) 0.0011(14)
C1 0.014(2) 0.025(2) 0.018(4) 0.002(2) 0.001(2) -0.0018(19)
N1 0.019(2) 0.0173(13) 0.0183(14) 0.0021(12) 0.0001(13) -0.0016(12)
C5 0.0150(19) 0.0175(16) 0.0133(17) -0.0024(15) 0.0022(16) 0.0002(14)
C3 0.016(2) 0.0269(19) 0.027(2) 0.0005(18) 0.0026(18) -0.0063(16)
N4 0.0203(19) 0.0173(15) 0.0193(17) -0.0007(13) -0.0025(14) 0.0026(13)
C12 0.018(2) 0.0183(17) 0.020(2) 0.0003(16) -0.0056(17) 0.0008(15)
C6 0.0113(16) 0.026(2) 0.0194(15) 0.007(2) 0.0000(13) 0.0015(18)
C11 0.024(3) 0.0128(14) 0.0278(18) 0.0030(13) 0.001(2) -0.0012(16)
F2C 0.0380(16) 0.0317(14) 0.0505(18) -0.0159(13) -0.0022(14) -0.0032(11)
C2 0.022(3) 0.023(2) 0.018(2) 0.0034(18) 0.0010(19) -0.0034(17)
F1C 0.066(2) 0.081(2) 0.0304(16) 0.0185(16) -0.0225(16) -0.0294(19)
C7 0.022(2) 0.029(2) 0.0163(19) -0.0037(16) -0.0063(17) -0.0026(17)
C10 0.019(2) 0.024(2) 0.019(2) 0.008(2) 0.001(2) -0.0048(17)
C15 0.025(3) 0.044(3) 0.018(2) -0.007(2) -0.004(2) 0.015(2)
N3 0.0172(17) 0.0185(16) 0.0158(16) 0.0001(13) -0.0010(14) -0.0015(13)
C9 0.020(2) 0.027(2) 0.019(2) 0.0088(17) -0.0032(18) -0.0024(17)
C1C 0.022(2) 0.037(2) 0.023(2) 0.0007(19) -0.0017(19) -0.0040(19)
C4 0.015(2) 0.026(2) 0.024(2) -0.0004(17) -0.0017(17) -0.0025(16)
C14 0.034(3) 0.030(2) 0.032(2) -0.013(2) -0.012(2) 0.0154(19)
C13 0.033(3) 0.0182(19) 0.035(2) -0.0048(18) -0.013(2) 0.0037(18)
F1 0.0188(14) 0.0192(11) 0.0114(11) 0.000 0.000 -0.001(2)
O1W 0.106(8) 0.052(5) 0.054(4) -0.011(6) -0.005(4) 0.039(9)

loop_
_atom_type_symbol
_atom_type_description
_atom_type_scat_dispersion_real
_atom_type_scat_dispersion_imag
_atom_type_scat_source
C C 0.0033 0.0016 'International Tables Vol C Tables 4.2.6.8 and 6.1.1.4'
H H 0.0000 0.0000 'International Tables Vol C Tables 4.2.6.8 and 6.1.1.4'
Dy Dy -0.1892 4.4098 'International Tables Vol C Tables 4.2.6.8 and 6.1.1.4'
F F 0.0171 0.0103 'International Tables Vol C Tables 4.2.6.8 and 6.1.1.4'
N N 0.0061 0.0033 'International Tables Vol C Tables 4.2.6.8 and 6.1.1.4'
O O 0.0106 0.0060 'International Tables Vol C Tables 4.2.6.8 and 6.1.1.4'
S S 0.1246 0.1234 'International Tables Vol C Tables 4.2.6.8 and 6.1.1.4'

loop_
_geom_angle_atom_site_label_1
_geom_angle_atom_site_label_2
_geom_angle_atom_site_label_3
_geom_angle
_geom_angle_site_symmetry_1
_geom_angle_site_symmetry_3
N2 Dy1 N2 103.02(13) 2_665 .
N1 Dy1 N2 67.31(9) . .
N1 Dy1 N2 67.52(9) . 2_665
N1 Dy1 N2 67.52(9) 2_665 .
N1 Dy1 N2 67.31(9) 2_665 2_665
N1 Dy1 N1 103.81(13) . 2_665
N4 Dy1 N2 73.69(10) 2_665 2_665
N4 Dy1 N2 129.64(10) . 2_665
N4 Dy1 N2 73.69(10) . .
N4 Dy1 N2 129.64(10) 2_665 .
N4 Dy1 N1 65.16(10) 2_665 2_665
N4 Dy1 N1 140.72(10) . 2_665
N4 Dy1 N1 140.72(10) 2_665 .
N4 Dy1 N1 65.16(10) . .
N4 Dy1 N4 146.66(15) . 2_665
N4 Dy1 N3 86.36(11) . 2_665
N4 Dy1 N3 86.36(11) 2_665 .
N4 Dy1 N3 84.34(11) . .
N4 Dy1 N3 84.34(11) 2_665 2_665
N3 Dy1 N2 64.77(10) 2_665 2_665
N3 Dy1 N2 141.07(9) . 2_665
N3 Dy1 N2 141.07(9) 2_665 .
N3 Dy1 N2 64.77(10) . .
N3 Dy1 N1 74.04(10) 2_665 .
N3 Dy1 N1 128.58(10) 2_665 2_665
N3 Dy1 N1 74.04(10) . 2_665
N3 Dy1 N1 128.58(10) . .
N3 Dy1 N3 147.18(15) 2_665 .
F1 Dy1 N2 128.49(7) . .
F1 Dy1 N2 128.49(7) . 2_665
F1 Dy1 N1 128.10(7) . .
F1 Dy1 N1 128.10(7) . 2_665
F1 Dy1 N4 73.33(8) . 2_665
F1 Dy1 N4 73.33(8) . .
F1 Dy1 N3 73.59(7) . 2_665
F1 Dy1 N3 73.59(7) . .
O3C S1C O2C 113.9(2) . .
O3C S1C C1C 102.2(2) . .
O1C S1C O3C 116.1(3) . .
O1C S1C O2C 115.2(2) . .
O1C S1C C1C 103.7(2) . .
O2C S1C C1C 103.2(2) . .
H8A C8 H8B 107.9 . .
N2 C8 H8A 109.2 . .
N2 C8 H8B 109.2 . .
N2 C8 C9 112.2(3) . .
C9 C8 H8A 109.2 . .
C9 C8 H8B 109.2 . .
N4 C16 H16 118.3 . .
N4 C16 C15 123.4(5) . .
C15 C16 H16 118.3 . .
C8 N2 Dy1 110.7(2) . .
C6 N2 Dy1 110.0(2) . .
C6 N2 C8 107.6(3) . .
C6 N2 C7 109.7(3) . .
C7 N2 Dy1 110.3(2) . .
C7 N2 C8 108.5(3) . .
C2 C1 H1 118.4 . .
N3 C1 H1 118.4 . .
N3 C1 C2 123.2(4) . .
C11 N1 Dy1 108.5(2) . .
C11 N1 C10 107.6(3) . .
C11 N1 C9 109.9(3) . .
C10 N1 Dy1 111.3(2) . .
C10 N1 C9 107.2(3) . .
C9 N1 Dy1 112.2(2) . .
N3 C5 C6 116.5(3) . .
N3 C5 C4 122.6(4) . .
C4 C5 C6 120.8(3) . .
C2 C3 H3 120.4 . .
C2 C3 C4 119.1(4) . .
C4 C3 H3 120.4 . .
C16 N4 Dy1 121.0(3) . .
C12 N4 Dy1 121.3(3) . .
C12 N4 C16 117.7(4) . .
N4 C12 C11 117.3(3) . .
N4 C12 C13 122.1(4) . .
C13 C12 C11 120.4(4) . .
N2 C6 C5 114.0(3) . .
N2 C6 H6A 108.8 . .
N2 C6 H6B 108.8 . .
C5 C6 H6A 108.8 . .
C5 C6 H6B 108.8 . .
H6A C6 H6B 107.7 . .
N1 C11 C12 113.4(3) . .
N1 C11 H11A 108.9 . .
N1 C11 H11B 108.9 . .
C12 C11 H11A 108.9 . .
C12 C11 H11B 108.9 . .
H11A C11 H11B 107.7 . .
C1 C2 H2 120.8 . .
C3 C2 C1 118.3(4) . .
C3 C2 H2 120.8 . .
N2 C7 H7A 109.0 . .
N2 C7 H7B 109.0 . .
N2 C7 C10 112.9(3) . 2_665
H7A C7 H7B 107.8 . .
C10 C7 H7A 109.0 2_665 .
C10 C7 H7B 109.0 2_665 .
N1 C10 C7 111.6(3) . 2_665
N1 C10 H10A 109.3 . .
N1 C10 H10B 109.3 . .
C7 C10 H10A 109.3 2_665 .
C7 C10 H10B 109.3 2_665 .
H10A C10 H10B 108.0 . .
C16 C15 H15 120.8 . .
C16 C15 C14 118.4(5) . .
C14 C15 H15 120.8 . .
C1 N3 Dy1 119.8(3) . .
C1 N3 C5 117.5(4) . .
C5 N3 Dy1 122.5(2) . .
C8 C9 H9A 109.0 . .
C8 C9 H9B 109.0 . .
N1 C9 C8 113.1(3) . .
N1 C9 H9A 109.0 . .
N1 C9 H9B 109.0 . .
H9A C9 H9B 107.8 . .
F3C C1C S1C 111.5(3) . .
F2C C1C S1C 111.5(3) . .
F2C C1C F3C 107.2(4) . .
F2C C1C F1C 107.7(4) . .
F1C C1C S1C 111.4(3) . .
F1C C1C F3C 107.4(4) . .
C5 C4 C3 119.3(4) . .
C5 C4 H4 120.4 . .
C3 C4 H4 120.4 . .
C15 C14 H14 120.6 . .
C13 C14 C15 118.8(4) . .
C13 C14 H14 120.6 . .
C12 C13 H13 120.2 . .
C14 C13 C12 119.6(4) . .
C14 C13 H13 120.2 . .
O1W O1W H1W 51(2) 2_565 .
O1W O1W H1W 48(2) 2_565 2_565
H1W O1W H1W 85(7) . 2_565

loop_
_geom_bond_atom_site_label_1
_geom_bond_atom_site_label_2
_geom_bond_distance
_geom_bond_site_symmetry_2
Dy1 N2 2.689(3) 2_665
Dy1 N2 2.689(3) .
Dy1 N1 2.669(3) 2_665
Dy1 N1 2.669(3) .
Dy1 N4 2.531(3) .
Dy1 N4 2.531(3) 2_665
Dy1 N3 2.541(3) .
Dy1 N3 2.541(3) 2_665
Dy1 F1 2.123(2) .
S1C O3C 1.434(3) .
S1C O1C 1.421(4) .
S1C O2C 1.438(3) .
S1C C1C 1.818(5) .
F3C C1C 1.330(5) .
C8 H8A 0.9900 .
C8 H8B 0.9900 .
C8 N2 1.488(5) .
C8 C9 1.503(6) .
C16 H16 0.9500 .
C16 N4 1.348(6) .
C16 C15 1.369(7) .
N2 C6 1.478(5) .
N2 C7 1.487(5) .
C1 H1 0.9500 .
C1 C2 1.385(6) .
C1 N3 1.344(6) .
N1 C11 1.486(4) .
N1 C10 1.490(5) .
N1 C9 1.490(5) .
C5 C6 1.502(5) .
C5 N3 1.344(5) .
C5 C4 1.377(5) .
C3 H3 0.9500 .
C3 C2 1.378(6) .
C3 C4 1.379(6) .
N4 C12 1.335(5) .
C12 C11 1.506(6) .
C12 C13 1.386(5) .
C6 H6A 0.9900 .
C6 H6B 0.9900 .
C11 H11A 0.9900 .
C11 H11B 0.9900 .
F2C C1C 1.330(5) .
C2 H2 0.9500 .
F1C C1C 1.329(5) .
C7 H7A 0.9900 .
C7 H7B 0.9900 .
C7 C10 1.503(6) 2_665
C10 H10A 0.9900 .
C10 H10B 0.9900 .
C15 H15 0.9500 .
C15 C14 1.389(7) .
C9 H9A 0.9900 .
C9 H9B 0.9900 .
C4 H4 0.9500 .
C14 H14 0.9500 .
C14 C13 1.370(7) .
C13 H13 0.9500 .
O1W O1W 1.12(2) 2_565
O1W H1W 0.84(3) .
O1W H1W 0.88(3) 2_565

loop_
_geom_torsion_atom_site_label_1
_geom_torsion_atom_site_label_2
_geom_torsion_atom_site_label_3
_geom_torsion_atom_site_label_4
_geom_torsion
_geom_torsion_site_symmetry_4
Dy1 N2 C6 C5 -39.2(4) .
Dy1 N2 C7 C10 43.4(4) 2_665
Dy1 N1 C11 C12 -42.0(4) .
Dy1 N1 C10 C7 44.1(4) 2_665
Dy1 N1 C9 C8 39.3(4) .
Dy1 N4 C12 C11 -2.2(5) .
Dy1 N4 C12 C13 -177.9(3) .
O3C S1C C1C F3C -57.4(4) .
O3C S1C C1C F2C 62.4(4) .
O3C S1C C1C F1C -177.3(4) .
O1C S1C C1C F3C -178.4(3) .
O1C S1C C1C F2C -58.6(4) .
O1C S1C C1C F1C 61.7(4) .
C8 N2 C6 C5 -159.9(3) .
C8 N2 C7 C10 164.9(4) 2_665
C16 N4 C12 C11 176.5(4) .
C16 N4 C12 C13 0.9(6) .
C16 C15 C14 C13 1.5(7) .
N2 C8 C9 N1 -58.4(5) .
O2C S1C C1C F3C 61.0(4) .
O2C S1C C1C F2C -179.2(3) .
O2C S1C C1C F1C -58.9(4) .
N4 C16 C15 C14 -1.2(8) .
N4 C12 C11 N1 31.9(5) .
N4 C12 C13 C14 -0.5(6) .
C6 N2 C7 C10 -77.8(4) 2_665
C6 C5 N3 Dy1 -8.2(4) .
C6 C5 N3 C1 175.5(4) .
C6 C5 C4 C3 -175.3(4) .
C11 N1 C10 C7 162.8(4) 2_665
C11 N1 C9 C8 -81.5(4) .
C11 C12 C13 C14 -176.0(4) .
C2 C1 N3 Dy1 -175.9(4) .
C2 C1 N3 C5 0.5(7) .
C2 C3 C4 C5 -0.5(6) .
C7 N2 C6 C5 82.2(4) .
C10 N1 C11 C12 -162.5(3) .
C10 N1 C9 C8 161.8(3) .
C15 C16 N4 Dy1 178.7(4) .
C15 C16 N4 C12 0.0(7) .
C15 C14 C13 C12 -0.7(7) .
N3 C1 C2 C3 -0.5(7) .
N3 C5 C6 N2 33.3(5) .
N3 C5 C4 C3 0.5(6) .
C9 C8 N2 Dy1 45.0(4) .
C9 C8 N2 C6 165.2(4) .
C9 C8 N2 C7 -76.2(4) .
C9 N1 C11 C12 81.0(4) .
C9 N1 C10 C7 -79.1(4) 2_665
C4 C5 C6 N2 -150.6(4) .
C4 C5 N3 Dy1 175.8(3) .
C4 C5 N3 C1 -0.5(6) .
C4 C3 C2 C1 0.5(7) .
C13 C12 C11 N1 -152.4(4) .

loop_
_twin_individual_id
_twin_individual_mass_fraction_refined
1 0.876(10)
2 0.124(10)
